data_7026684
loop_
_publ_author_name
'Saparov, Bayrammurad'
'Bobev, Svilen'

_publ_section_title
;
 Synthesis, crystal and electronic structures of the new quaternary phases
 A5Cd2Sb5F (A = Sr, Ba, Eu), and Ba5Cd2Sb5O(x) (0.5&lt;x&lt;0.7).
;
_journal_issue 47
_journal_name_full 'Dalton transactions (Cambridge, England : 2003)'
_journal_page_first 11335
_journal_page_last 11343
_journal_paper_doi 10.1039/c0dt00595a
_journal_volume 39
_journal_year 2010
_chemical_formula_moiety 'Cd2 Sb5, 0.72(O), 5(Ba)'
_chemical_formula_sum 'Ba5 Cd2 O0.72 Sb5'
_chemical_formula_weight 1531.76
_chemical_name_systematic
;
?
;
_space_group_IT_number 63
_symmetry_cell_setting orthorhombic
_symmetry_space_group_name_Hall '-C 2c 2'
_symmetry_space_group_name_H-M 'C m c m'
_atom_sites_solution_primary direct
_atom_sites_solution_secondary difmap
_audit_creation_method SHELXL-97
_cell_angle_alpha 90.00
_cell_angle_beta 90.00
_cell_angle_gamma 90.00
_cell_formula_units_Z 4
_cell_length_a 4.9631(5)
_cell_length_b 23.438(2)
_cell_length_c 15.2683(15)
_cell_measurement_reflns_used 1276
_cell_measurement_temperature 120(2)
_cell_measurement_theta_max 28.28
_cell_measurement_theta_min 1.74
_cell_volume 1776.1(3)
_computing_cell_refinement 'Bruker SMART'
_computing_data_collection 'Bruker SMART'
_computing_data_reduction 'Bruker SAINT'
_computing_molecular_graphics 'Bruker SHELXTL'
_computing_publication_material 'Bruker SHELXTL'
_computing_structure_refinement 'SHELXL-97 (Sheldrick, 1997)'
_computing_structure_solution 'SHELXS-97 (Sheldrick, 1990)'
_diffrn_ambient_temperature 120(2)
_diffrn_measured_fraction_theta_full 0.999
_diffrn_measured_fraction_theta_max 0.999
_diffrn_measurement_device_type 'CCD area detector'
_diffrn_measurement_method 'phi and omega scans'
_diffrn_radiation_monochromator graphite
_diffrn_radiation_source 'fine-focus sealed tube'
_diffrn_radiation_type MoK\a
_diffrn_radiation_wavelength 0.71073
_diffrn_reflns_av_R_equivalents 0.0329
_diffrn_reflns_av_sigmaI/netI 0.0173
_diffrn_reflns_limit_h_max 6
_diffrn_reflns_limit_h_min -6
_diffrn_reflns_limit_k_max 27
_diffrn_reflns_limit_k_min -30
_diffrn_reflns_limit_l_max 18
_diffrn_reflns_limit_l_min -20
_diffrn_reflns_number 12159
_diffrn_reflns_theta_full 28.28
_diffrn_reflns_theta_max 28.28
_diffrn_reflns_theta_min 1.74
_exptl_absorpt_coefficient_mu 20.660
_exptl_absorpt_correction_T_max 0.6054
_exptl_absorpt_correction_T_min 0.4703
_exptl_absorpt_correction_type multi-scan
_exptl_absorpt_process_details
;
SADABS (Sheldrick, 2003)
;
_exptl_crystal_colour black
_exptl_crystal_density_diffrn 5.728
_exptl_crystal_density_method 'not measured'
_exptl_crystal_description needle
_exptl_crystal_F_000 2547
_exptl_crystal_size_max 0.04
_exptl_crystal_size_mid 0.04
_exptl_crystal_size_min 0.03
_refine_diff_density_max 3.622
_refine_diff_density_min -2.485
_refine_diff_density_rms 0.541
_refine_ls_extinction_method none
_refine_ls_goodness_of_fit_ref 1.124
_refine_ls_matrix_type full
_refine_ls_number_parameters 49
_refine_ls_number_reflns 1276
_refine_ls_number_restraints 0
_refine_ls_restrained_S_all 1.124
_refine_ls_R_factor_all 0.0340
_refine_ls_R_factor_gt 0.0304
_refine_ls_shift/su_max 0.000
_refine_ls_shift/su_mean 0.000
_refine_ls_structure_factor_coef Fsqd
_refine_ls_weighting_details 'calc w=1/[\s^2^(Fo^2^)+(0.0303P)^2^+84.2880P] where P=(Fo^2^+2Fc^2^)/3'
_refine_ls_weighting_scheme calc
_refine_ls_wR_factor_gt 0.0707
_refine_ls_wR_factor_ref 0.0738
_reflns_number_gt 1192
_reflns_number_total 1276
_reflns_threshold_expression >2sigma(I)
_cod_data_source_file c0dt00595a.txt
_cod_data_source_block Ba5Cd2Sb5O0.72
_cod_original_sg_symbol_Hall -C2c2
_cod_original_sg_symbol_H-M Cmcm
_cod_database_code 7026684

loop_
_symmetry_equiv_pos_as_xyz
'x, y, z'
'-x, -y, z+1/2'
'-x, y, -z+1/2'
'x, -y, -z'
'x+1/2, y+1/2, z'
'-x+1/2, -y+1/2, z+1/2'
'-x+1/2, y+1/2, -z+1/2'
'x+1/2, -y+1/2, -z'
'-x, -y, -z'
'x, y, -z-1/2'
'x, -y, z-1/2'
'-x, y, z'
'-x+1/2, -y+1/2, -z'
'x+1/2, y+1/2, -z-1/2'
'x+1/2, -y+1/2, z-1/2'
'-x+1/2, y+1/2, z'

loop_
_atom_site_label
_atom_site_type_symbol
_atom_site_fract_x
_atom_site_fract_y
_atom_site_fract_z
_atom_site_U_iso_or_equiv
_atom_site_adp_type
_atom_site_occupancy
_atom_site_symmetry_multiplicity
_atom_site_calc_flag
_atom_site_refinement_flags
Sb1 Sb 0.0000 0.14798(3) 0.01001(5) 0.01034(16) Uani 1 2 d S
Sb2 Sb 0.0000 0.48746(3) 0.15795(5) 0.01225(16) Uani 1 2 d S
Sb3 Sb 0.0000 0.29258(4) 0.2500 0.0101(2) Uani 1 4 d S
Ba1 Ba 0.0000 0.27405(3) 0.61838(5) 0.01778(17) Uani 1 2 d S
Ba2 Ba 0.0738(3) 0.09540(5) 0.2500 0.0168(4) Uani 0.503(3) 2 d SP
Ba3 Ba 0.0000 0.89824(3) 0.2500 0.00969(18) Uani 1 4 d S
Ba4 Ba 0.0000 0.0000 0.0000 0.01047(18) Uani 1 4 d S
Cd1 Cd 0.0000 0.36592(3) 0.08941(5) 0.01201(17) Uani 1 2 d S
O1 O 0.0000 0.6499(6) 0.2500 0.015(5) Uani 0.72(4) 4 d SP

loop_
_atom_site_aniso_label
_atom_site_aniso_U_11
_atom_site_aniso_U_22
_atom_site_aniso_U_33
_atom_site_aniso_U_23
_atom_site_aniso_U_13
_atom_site_aniso_U_12
Sb1 0.0098(3) 0.0107(3) 0.0106(3) -0.0011(2) 0.000 0.000
Sb2 0.0105(3) 0.0180(3) 0.0082(3) 0.0017(3) 0.000 0.000
Sb3 0.0095(4) 0.0123(4) 0.0086(4) 0.000 0.000 0.000
Ba1 0.0107(3) 0.0248(3) 0.0178(3) 0.0110(3) 0.000 0.000
Ba2 0.0220(8) 0.0147(6) 0.0138(7) 0.000 0.000 -0.0030(4)
Ba3 0.0083(4) 0.0105(4) 0.0103(4) 0.000 0.000 0.000
Ba4 0.0115(4) 0.0117(4) 0.0082(4) 0.0010(3) 0.000 0.000
Cd1 0.0099(3) 0.0161(4) 0.0100(4) -0.0008(3) 0.000 0.000
O1 0.013(8) 0.015(8) 0.016(8) 0.000 0.000 0.000

loop_
_atom_type_symbol
_atom_type_description
_atom_type_scat_dispersion_real
_atom_type_scat_dispersion_imag
_atom_type_scat_source
Cd Cd -0.8075 1.2024 'International Tables Vol C Tables 4.2.6.8 and 6.1.1.4'
Sb Sb -0.5866 1.5461 'International Tables Vol C Tables 4.2.6.8 and 6.1.1.4'
Ba Ba -0.3244 2.2819 'International Tables Vol C Tables 4.2.6.8 and 6.1.1.4'
O O 0.0106 0.0060 'International Tables Vol C Tables 4.2.6.8 and 6.1.1.4'

loop_
_geom_angle_atom_site_label_1
_geom_angle_atom_site_label_2
_geom_angle_atom_site_label_3
_geom_angle
_geom_angle_site_symmetry_1
_geom_angle_site_symmetry_3
Cd1 Sb1 Cd1 115.94(3) 13_455 13
Cd1 Sb1 Ba4 82.30(2) 13_455 .
Cd1 Sb1 Ba4 82.30(2) 13 .
Cd1 Sb1 Ba1 154.81(3) 13_455 6_554
Cd1 Sb1 Ba1 72.664(17) 13 6_554
Ba4 Sb1 Ba1 122.871(17) . 6_554
Cd1 Sb1 Ba1 72.664(17) 13_455 6_454
Cd1 Sb1 Ba1 154.81(3) 13 6_454
Ba4 Sb1 Ba1 122.871(17) . 6_454
Ba1 Sb1 Ba1 90.38(2) 6_554 6_454
Cd1 Sb1 Ba1 78.82(2) 13_455 10_556
Cd1 Sb1 Ba1 78.82(2) 13 10_556
Ba4 Sb1 Ba1 143.92(2) . 10_556
Ba1 Sb1 Ba1 79.99(2) 6_554 10_556
Ba1 Sb1 Ba1 79.99(2) 6_454 10_556
Cd1 Sb1 Ba2 122.27(3) 13_455 .
Cd1 Sb1 Ba2 111.97(3) 13 .
Ba4 Sb1 Ba2 74.01(2) . .
Ba1 Sb1 Ba2 69.67(2) 6_554 .
Ba1 Sb1 Ba2 77.66(3) 6_454 .
Ba1 Sb1 Ba2 141.82(3) 10_556 .
Cd1 Sb1 Ba2 111.97(3) 13_455 3
Cd1 Sb1 Ba2 122.27(3) 13 3
Ba4 Sb1 Ba2 74.01(2) . 3
Ba1 Sb1 Ba2 77.66(3) 6_554 3
Ba1 Sb1 Ba2 69.67(2) 6_454 3
Ba1 Sb1 Ba2 141.82(3) 10_556 3
Ba2 Sb1 Ba2 10.82(4) . 3
Sb2 Sb2 Cd1 110.17(2) 10_556 .
Sb2 Sb2 Ba4 133.981(9) 10_556 5_455
Cd1 Sb2 Ba4 80.794(18) . 5_455
Sb2 Sb2 Ba4 133.981(9) 10_556 5
Cd1 Sb2 Ba4 80.794(18) . 5
Ba4 Sb2 Ba4 91.216(18) 5_455 5
Sb2 Sb2 Ba3 66.582(12) 10_556 5_445
Cd1 Sb2 Ba3 65.292(18) . 5_445
Ba4 Sb2 Ba3 79.899(9) 5_455 5_445
Ba4 Sb2 Ba3 145.84(2) 5 5_445
Sb2 Sb2 Ba3 66.582(12) 10_556 5_545
Cd1 Sb2 Ba3 65.292(18) . 5_545
Ba4 Sb2 Ba3 145.84(2) 5_455 5_545
Ba4 Sb2 Ba3 79.899(9) 5 5_545
Ba3 Sb2 Ba3 89.13(2) 5_445 5_545
Sb2 Sb2 Ba2 66.917(14) 10_556 7
Cd1 Sb2 Ba2 142.90(2) . 7
Ba4 Sb2 Ba2 129.36(3) 5_455 7
Ba4 Sb2 Ba2 77.927(16) 5 7
Ba3 Sb2 Ba2 132.50(2) 5_445 7
Ba3 Sb2 Ba2 81.22(2) 5_545 7
Sb2 Sb2 Ba2 66.917(14) 10_556 5_455
Cd1 Sb2 Ba2 142.90(2) . 5_455
Ba4 Sb2 Ba2 77.927(16) 5_455 5_455
Ba4 Sb2 Ba2 129.36(3) 5 5_455
Ba3 Sb2 Ba2 81.22(2) 5_445 5_455
Ba3 Sb2 Ba2 132.50(2) 5_545 5_455
Ba2 Sb2 Ba2 72.33(4) 7 5_455
Sb2 Sb2 Ba2 69.747(12) 10_556 5
Cd1 Sb2 Ba2 134.77(2) . 5
Ba4 Sb2 Ba2 133.54(2) 5_455 5
Ba4 Sb2 Ba2 71.728(14) 5 5
Ba3 Sb2 Ba2 136.30(2) 5_445 5
Ba3 Sb2 Ba2 74.85(2) 5_545 5
Ba2 Sb2 Ba2 8.37(3) 7 5
Ba2 Sb2 Ba2 80.70(3) 5_455 5
Sb2 Sb2 Ba2 69.747(11) 10_556 7_455
Cd1 Sb2 Ba2 134.77(2) . 7_455
Ba4 Sb2 Ba2 71.728(13) 5_455 7_455
Ba4 Sb2 Ba2 133.54(2) 5 7_455
Ba3 Sb2 Ba2 74.85(2) 5_445 7_455
Ba3 Sb2 Ba2 136.30(2) 5_545 7_455
Ba2 Sb2 Ba2 80.70(3) 7 7_455
Ba2 Sb2 Ba2 8.37(3) 5_455 7_455
Ba2 Sb2 Ba2 89.07(4) 5 7_455
Cd1 Sb3 Cd1 109.93(4) . 10_556
Cd1 Sb3 Ba3 66.077(18) . 5_545
Cd1 Sb3 Ba3 66.077(18) 10_556 5_545
Cd1 Sb3 Ba3 66.077(18) . 5_445
Cd1 Sb3 Ba3 66.077(18) 10_556 5_445
Ba3 Sb3 Ba3 90.12(3) 5_545 5_445
Cd1 Sb3 Ba1 77.834(17) . 6_454
Cd1 Sb3 Ba1 135.653(9) 10_556 6_454
Ba3 Sb3 Ba1 143.559(18) 5_545 6_454
Ba3 Sb3 Ba1 79.407(14) 5_445 6_454
Cd1 Sb3 Ba1 135.653(10) . 13_556
Cd1 Sb3 Ba1 77.835(17) 10_556 13_556
Ba3 Sb3 Ba1 79.407(14) 5_545 13_556
Ba3 Sb3 Ba1 143.559(18) 5_445 13_556
Ba1 Sb3 Ba1 127.88(4) 6_454 13_556
Cd1 Sb3 Ba1 135.653(10) . 13_456
Cd1 Sb3 Ba1 77.835(17) 10_556 13_456
Ba3 Sb3 Ba1 143.559(18) 5_545 13_456
Ba3 Sb3 Ba1 79.407(14) 5_445 13_456
Ba1 Sb3 Ba1 68.85(2) 6_454 13_456
Ba1 Sb3 Ba1 88.55(2) 13_556 13_456
Cd1 Sb3 Ba1 77.834(17) . 6_554
Cd1 Sb3 Ba1 135.653(10) 10_556 6_554
Ba3 Sb3 Ba1 79.407(14) 5_545 6_554
Ba3 Sb3 Ba1 143.559(18) 5_445 6_554
Ba1 Sb3 Ba1 88.55(2) 6_454 6_554
Ba1 Sb3 Ba1 68.85(2) 13_556 6_554
Ba1 Sb3 Ba1 127.88(4) 13_456 6_554
O1 Ba1 Sb1 90.41(17) 9_566 6_455
O1 Ba1 Sb1 90.41(17) 9_566 6
Sb1 Ba1 Sb1 90.38(2) 6_455 6
O1 Ba1 Sb1 165.1(2) 9_566 10_556
Sb1 Ba1 Sb1 100.01(2) 6_455 10_556
Sb1 Ba1 Sb1 100.01(2) 6 10_556
O1 Ba1 Sb3 82.45(17) 9_566 13_556
Sb1 Ba1 Sb3 172.85(3) 6_455 13_556
Sb1 Ba1 Sb3 90.097(13) 6 13_556
Sb1 Ba1 Sb3 86.93(2) 10_556 13_556
O1 Ba1 Sb3 82.45(17) 9_566 13_456
Sb1 Ba1 Sb3 90.097(13) 6_455 13_456
Sb1 Ba1 Sb3 172.85(3) 6 13_456
Sb1 Ba1 Sb3 86.93(2) 10_556 13_456
Sb3 Ba1 Sb3 88.55(2) 13_556 13_456
O1 Ba1 Cd1 104.3(2) 9_566 10_556
Sb1 Ba1 Cd1 46.781(12) 6_455 10_556
Sb1 Ba1 Cd1 46.781(12) 6 10_556
Sb1 Ba1 Cd1 90.61(2) 10_556 10_556
Sb3 Ba1 Cd1 135.603(10) 13_556 10_556
Sb3 Ba1 Cd1 135.603(10) 13_456 10_556
O1 Ba1 Ba1 41.6(2) 9_566 10_557
Sb1 Ba1 Ba1 118.230(15) 6_455 10_557
Sb1 Ba1 Ba1 118.230(15) 6 10_557
Sb1 Ba1 Ba1 123.560(16) 10_556 10_557
Sb3 Ba1 Ba1 55.572(12) 13_556 10_557
Sb3 Ba1 Ba1 55.572(12) 13_456 10_557
Cd1 Ba1 Ba1 145.834(16) 10_556 10_557
O1 Ba1 Cd1 127.32(16) 9_566 6_455
Sb1 Ba1 Cd1 86.456(15) 6_455 6_455
Sb1 Ba1 Cd1 142.12(3) 6 6_455
Sb1 Ba1 Cd1 43.956(13) 10_556 6_455
Sb3 Ba1 Cd1 97.52(2) 13_556 6_455
Sb3 Ba1 Cd1 45.035(16) 13_456 6_455
Cd1 Ba1 Cd1 110.908(19) 10_556 6_455
Ba1 Ba1 Cd1 96.136(14) 10_557 6_455
O1 Ba1 Cd1 127.32(16) 9_566 6
Sb1 Ba1 Cd1 142.12(3) 6_455 6
Sb1 Ba1 Cd1 86.456(16) 6 6
Sb1 Ba1 Cd1 43.956(13) 10_556 6
Sb3 Ba1 Cd1 45.035(16) 13_556 6
Sb3 Ba1 Cd1 97.52(2) 13_456 6
Cd1 Ba1 Cd1 110.908(19) 10_556 6
Ba1 Ba1 Cd1 96.136(14) 10_557 6
Cd1 Ba1 Cd1 73.714(19) 6_455 6
O1 Ba1 Ba2 33.30(10) 9_566 13_556
Sb1 Ba1 Ba2 101.64(3) 6_455 13_556
Sb1 Ba1 Ba2 59.454(18) 6 13_556
Sb1 Ba1 Ba2 149.977(18) 10_556 13_556
Sb3 Ba1 Ba2 72.54(2) 13_556 13_556
Sb3 Ba1 Ba2 113.48(2) 13_456 13_556
Cd1 Ba1 Ba2 89.247(19) 10_556 13_556
Ba1 Ba1 Ba2 61.621(12) 10_557 13_556
Cd1 Ba1 Ba2 157.64(2) 6_455 13_556
Cd1 Ba1 Ba2 108.94(2) 6 13_556
O1 Ba1 Ba2 33.30(10) 9_566 15_456
Sb1 Ba1 Ba2 59.454(18) 6_455 15_456
Sb1 Ba1 Ba2 101.64(3) 6 15_456
Sb1 Ba1 Ba2 149.977(18) 10_556 15_456
Sb3 Ba1 Ba2 113.48(2) 13_556 15_456
Sb3 Ba1 Ba2 72.54(2) 13_456 15_456
Cd1 Ba1 Ba2 89.247(19) 10_556 15_456
Ba1 Ba1 Ba2 61.621(12) 10_557 15_456
Cd1 Ba1 Ba2 108.94(2) 6_455 15_456
Cd1 Ba1 Ba2 157.64(2) 6 15_456
Ba2 Ba1 Ba2 60.04(4) 13_556 15_456
Ba2 Ba2 O1 148.9(3) 3 5_545
Ba2 Ba2 O1 24.2(3) 3 5_445
O1 Ba2 O1 124.7(6) 5_545 5_445
Ba2 Ba2 Sb2 126.16(2) 3 5_545
O1 Ba2 Sb2 81.9(3) 5_545 5_545
O1 Ba2 Sb2 145.81(18) 5_445 5_545
Ba2 Ba2 Sb2 126.16(2) 3 14_546
O1 Ba2 Sb2 81.9(3) 5_545 14_546
O1 Ba2 Sb2 145.81(18) 5_445 14_546
Sb2 Ba2 Sb2 46.17(3) 5_545 14_546
Ba2 Ba2 Sb1 84.592(19) 3 10_556
O1 Ba2 Sb1 85.22(10) 5_545 10_556
O1 Ba2 Sb1 77.53(7) 5_445 10_556
Sb2 Ba2 Sb1 130.51(3) 5_545 10_556
Sb2 Ba2 Sb1 84.815(18) 14_546 10_556
Ba2 Ba2 Sb1 84.592(19) 3 .
O1 Ba2 Sb1 85.22(10) 5_545 .
O1 Ba2 Sb1 77.53(7) 5_445 .
Sb2 Ba2 Sb1 84.816(18) 5_545 .
Sb2 Ba2 Sb1 130.51(3) 14_546 .
Sb1 Ba2 Sb1 141.33(4) 10_556 .
Ba2 Ba2 Sb2 45.462(19) 3 5_445
O1 Ba2 Sb2 157.28(13) 5_545 5_445
O1 Ba2 Sb2 67.4(2) 5_445 5_445
Sb2 Ba2 Sb2 80.70(3) 5_545 5_445
Sb2 Ba2 Sb2 96.31(3) 14_546 5_445
Sb1 Ba2 Sb2 117.28(3) 10_556 5_445
Sb1 Ba2 Sb2 78.755(18) . 5_445
Ba2 Ba2 Sb2 45.462(19) 3 14_446
O1 Ba2 Sb2 157.28(13) 5_545 14_446
O1 Ba2 Sb2 67.4(2) 5_445 14_446
Sb2 Ba2 Sb2 96.31(3) 5_545 14_446
Sb2 Ba2 Sb2 80.70(3) 14_546 14_446
Sb1 Ba2 Sb2 78.754(18) 10_556 14_446
Sb1 Ba2 Sb2 117.28(3) . 14_446
Sb2 Ba2 Sb2 40.51(2) 5_445 14_446
Ba2 Ba2 Ba1 120.026(18) 3 13_556
O1 Ba2 Ba1 36.65(18) 5_545 13_556
O1 Ba2 Ba1 99.2(2) 5_445 13_556
Sb2 Ba2 Ba1 113.69(3) 5_545 13_556
Sb2 Ba2 Ba1 91.67(3) 14_546 13_556
Sb1 Ba2 Ba1 50.875(15) 10_556 13_556
Sb1 Ba2 Ba1 105.43(3) . 13_556
Sb2 Ba2 Ba1 165.11(3) 5_445 13_556
Sb2 Ba2 Ba1 129.593(16) 14_446 13_556
Ba2 Ba2 Ba1 120.026(18) 3 6_554
O1 Ba2 Ba1 36.65(18) 5_545 6_554
O1 Ba2 Ba1 99.2(2) 5_445 6_554
Sb2 Ba2 Ba1 91.67(3) 5_545 6_554
Sb2 Ba2 Ba1 113.69(3) 14_546 6_554
Sb1 Ba2 Ba1 105.43(3) 10_556 6_554
Sb1 Ba2 Ba1 50.875(15) . 6_554
Sb2 Ba2 Ba1 129.593(16) 5_445 6_554
Sb2 Ba2 Ba1 165.11(3) 14_446 6_554
Ba1 Ba2 Ba1 56.76(2) 13_556 6_554
Ba2 Ba2 Ba2 179.996(1) 3 3_655
O1 Ba2 Ba2 31.1(3) 5_545 3_655
O1 Ba2 Ba2 155.9(3) 5_445 3_655
Sb2 Ba2 Ba2 53.83(2) 5_545 3_655
Sb2 Ba2 Ba2 53.83(2) 14_546 3_655
Sb1 Ba2 Ba2 95.409(19) 10_556 3_655
Sb1 Ba2 Ba2 95.409(19) . 3_655
Sb2 Ba2 Ba2 134.535(19) 5_445 3_655
Sb2 Ba2 Ba2 134.535(19) 14_446 3_655
Ba1 Ba2 Ba2 59.978(18) 13_556 3_655
Ba1 Ba2 Ba2 59.978(18) 6_554 3_655
Sb3 Ba3 Sb3 90.12(3) 5_455 5
Sb3 Ba3 Sb2 156.117(14) 5_455 14_556
Sb3 Ba3 Sb2 85.468(15) 5 14_556
Sb3 Ba3 Sb2 156.117(14) 5_455 5
Sb3 Ba3 Sb2 85.468(15) 5 5
Sb2 Ba3 Sb2 46.84(2) 14_556 5
Sb3 Ba3 Sb2 85.468(15) 5_455 5_455
Sb3 Ba3 Sb2 156.117(14) 5 5_455
Sb2 Ba3 Sb2 107.50(3) 14_556 5_455
Sb2 Ba3 Sb2 89.13(2) 5 5_455
Sb3 Ba3 Sb2 85.468(15) 5_455 14_456
Sb3 Ba3 Sb2 156.117(14) 5 14_456
Sb2 Ba3 Sb2 89.13(2) 14_556 14_456
Sb2 Ba3 Sb2 107.50(3) 5 14_456
Sb2 Ba3 Sb2 46.84(2) 5_455 14_456
Sb3 Ba3 Cd1 50.064(14) 5_455 5_455
Sb3 Ba3 Cd1 110.01(2) 5 5_455
Sb2 Ba3 Cd1 152.41(3) 14_556 5_455
Sb2 Ba3 Cd1 109.894(17) 5 5_455
Sb2 Ba3 Cd1 50.557(17) 5_455 5_455
Sb2 Ba3 Cd1 84.875(15) 14_456 5_455
Sb3 Ba3 Cd1 110.01(2) 5_455 14_556
Sb3 Ba3 Cd1 50.064(14) 5 14_556
Sb2 Ba3 Cd1 50.557(17) 14_556 14_556
Sb2 Ba3 Cd1 84.875(15) 5 14_556
Sb2 Ba3 Cd1 152.41(3) 5_455 14_556
Sb2 Ba3 Cd1 109.894(17) 14_456 14_556
Cd1 Ba3 Cd1 155.50(4) 5_455 14_556
Sb3 Ba3 Cd1 50.064(14) 5_455 14_456
Sb3 Ba3 Cd1 110.01(2) 5 14_456
Sb2 Ba3 Cd1 109.894(17) 14_556 14_456
Sb2 Ba3 Cd1 152.41(3) 5 14_456
Sb2 Ba3 Cd1 84.875(15) 5_455 14_456
Sb2 Ba3 Cd1 50.557(17) 14_456 14_456
Cd1 Ba3 Cd1 86.76(2) 5_455 14_456
Cd1 Ba3 Cd1 88.076(19) 14_556 14_456
Sb3 Ba3 Cd1 110.01(2) 5_455 5
Sb3 Ba3 Cd1 50.064(14) 5 5
Sb2 Ba3 Cd1 84.875(15) 14_556 5
Sb2 Ba3 Cd1 50.557(17) 5 5
Sb2 Ba3 Cd1 109.894(17) 5_455 5
Sb2 Ba3 Cd1 152.41(3) 14_456 5
Cd1 Ba3 Cd1 88.076(19) 5_455 5
Cd1 Ba3 Cd1 86.76(2) 14_556 5
Cd1 Ba3 Cd1 155.50(4) 14_456 5
Sb3 Ba3 Ba4 111.982(6) 5_455 2_565
Sb3 Ba3 Ba4 111.982(6) 5 2_565
Sb2 Ba3 Ba4 49.430(11) 14_556 2_565
Sb2 Ba3 Ba4 91.361(19) 5 2_565
Sb2 Ba3 Ba4 91.361(18) 5_455 2_565
Sb2 Ba3 Ba4 49.430(11) 14_456 2_565
Cd1 Ba3 Ba4 134.022(13) 5_455 2_565
Cd1 Ba3 Ba4 61.963(13) 14_556 2_565
Cd1 Ba3 Ba4 61.963(13) 14_456 2_565
Cd1 Ba3 Ba4 134.022(14) 5 2_565
Sb3 Ba3 Ba4 111.982(6) 5_455 1_565
Sb3 Ba3 Ba4 111.982(6) 5 1_565
Sb2 Ba3 Ba4 91.361(18) 14_556 1_565
Sb2 Ba3 Ba4 49.430(11) 5 1_565
Sb2 Ba3 Ba4 49.430(11) 5_455 1_565
Sb2 Ba3 Ba4 91.361(18) 14_456 1_565
Cd1 Ba3 Ba4 61.963(13) 5_455 1_565
Cd1 Ba3 Ba4 134.022(13) 14_556 1_565
Cd1 Ba3 Ba4 134.022(13) 14_456 1_565
Cd1 Ba3 Ba4 61.963(13) 5 1_565
Ba4 Ba3 Ba4 116.004(19) 2_565 1_565
Sb1 Ba4 Sb1 180.0 9 .
Sb1 Ba4 Sb2 93.096(14) 9 13_455
Sb1 Ba4 Sb2 86.904(14) . 13_455
Sb1 Ba4 Sb2 86.904(14) 9 5_545
Sb1 Ba4 Sb2 93.096(14) . 5_545
Sb2 Ba4 Sb2 180.00(3) 13_455 5_545
Sb1 Ba4 Sb2 93.096(14) 9 13
Sb1 Ba4 Sb2 86.904(14) . 13
Sb2 Ba4 Sb2 91.217(18) 13_455 13
Sb2 Ba4 Sb2 88.783(18) 5_545 13
Sb1 Ba4 Sb2 86.904(14) 9 5_445
Sb1 Ba4 Sb2 93.096(14) . 5_445
Sb2 Ba4 Sb2 88.783(18) 13_455 5_445
Sb2 Ba4 Sb2 91.217(18) 5_545 5_445
Sb2 Ba4 Sb2 180.00(3) 13 5_445
Sb1 Ba4 Ba2 57.242(18) 9 9
Sb1 Ba4 Ba2 122.757(18) . 9
Sb2 Ba4 Ba2 52.16(2) 13_455 9
Sb2 Ba4 Ba2 127.84(2) 5_545 9
Sb2 Ba4 Ba2 60.292(19) 13 9
Sb2 Ba4 Ba2 119.708(19) 5_445 9
Sb1 Ba4 Ba2 57.242(18) 9 11
Sb1 Ba4 Ba2 122.757(18) . 11
Sb2 Ba4 Ba2 60.292(19) 13_455 11
Sb2 Ba4 Ba2 119.708(19) 5_545 11
Sb2 Ba4 Ba2 52.16(2) 13 11
Sb2 Ba4 Ba2 127.84(2) 5_445 11
Ba2 Ba4 Ba2 9.46(3) 9 11
Sb1 Ba4 Ba2 122.758(18) 9 3
Sb1 Ba4 Ba2 57.243(18) . 3
Sb2 Ba4 Ba2 119.708(19) 13_455 3
Sb2 Ba4 Ba2 60.292(19) 5_545 3
Sb2 Ba4 Ba2 127.84(2) 13 3
Sb2 Ba4 Ba2 52.16(2) 5_445 3
Ba2 Ba4 Ba2 170.54(3) 9 3
Ba2 Ba4 Ba2 180.00(4) 11 3
Sb1 Ba4 Ba2 122.758(18) 9 .
Sb1 Ba4 Ba2 57.243(18) . .
Sb2 Ba4 Ba2 127.84(2) 13_455 .
Sb2 Ba4 Ba2 52.16(2) 5_545 .
Sb2 Ba4 Ba2 119.707(19) 13 .
Sb2 Ba4 Ba2 60.293(19) 5_445 .
Ba2 Ba4 Ba2 180.00(3) 9 .
Ba2 Ba4 Ba2 170.54(3) 11 .
Ba2 Ba4 Ba2 9.46(3) 3 .
Sb1 Ba4 Ba3 119.476(15) 9 9_565
Sb1 Ba4 Ba3 60.523(15) . 9_565
Sb2 Ba4 Ba3 50.672(11) 13_455 9_565
Sb2 Ba4 Ba3 129.328(11) 5_545 9_565
Sb2 Ba4 Ba3 50.672(10) 13 9_565
Sb2 Ba4 Ba3 129.328(10) 5_445 9_565
Ba2 Ba4 Ba3 62.461(18) 9 9_565
Ba2 Ba4 Ba3 62.461(18) 11 9_565
Ba2 Ba4 Ba3 117.539(18) 3 9_565
Ba2 Ba4 Ba3 117.538(18) . 9_565
Sb1 Ba4 Ba3 60.524(15) 9 1_545
Sb1 Ba4 Ba3 119.477(15) . 1_545
Sb2 Ba4 Ba3 129.328(11) 13_455 1_545
Sb2 Ba4 Ba3 50.672(11) 5_545 1_545
Sb2 Ba4 Ba3 129.328(10) 13 1_545
Sb2 Ba4 Ba3 50.672(10) 5_445 1_545
Ba2 Ba4 Ba3 117.539(18) 9 1_545
Ba2 Ba4 Ba3 117.539(18) 11 1_545
Ba2 Ba4 Ba3 62.461(18) 3 1_545
Ba2 Ba4 Ba3 62.462(18) . 1_545
Ba3 Ba4 Ba3 180.000(18) 9_565 1_545
Sb1 Cd1 Sb1 115.94(3) 13_455 13
Sb1 Cd1 Sb3 111.15(2) 13_455 .
Sb1 Cd1 Sb3 111.15(2) 13 .
Sb1 Cd1 Sb2 106.46(2) 13_455 .
Sb1 Cd1 Sb2 106.46(2) 13 .
Sb3 Cd1 Sb2 104.86(3) . .
Sb1 Cd1 Ba3 165.72(2) 13_455 5_545
Sb1 Cd1 Ba3 77.906(14) 13 5_545
Sb3 Cd1 Ba3 63.859(19) . 5_545
Sb2 Cd1 Ba3 64.150(19) . 5_545
Sb1 Cd1 Ba3 77.906(14) 13_455 5_445
Sb1 Cd1 Ba3 165.72(2) 13 5_445
Sb3 Cd1 Ba3 63.859(19) . 5_445
Sb2 Cd1 Ba3 64.150(19) . 5_445
Ba3 Cd1 Ba3 88.077(19) 5_545 5_445
Sb1 Cd1 Ba1 60.555(18) 13_455 10_556
Sb1 Cd1 Ba1 60.555(18) 13 10_556
Sb3 Cd1 Ba1 110.80(3) . 10_556
Sb2 Cd1 Ba1 144.34(3) . 10_556
Ba3 Cd1 Ba1 133.430(14) 5_545 10_556
Ba3 Cd1 Ba1 133.430(14) 5_445 10_556
Sb1 Cd1 Ba1 57.227(18) 13_455 6_454
Sb1 Cd1 Ba1 118.40(3) 13 6_454
Sb3 Cd1 Ba1 57.130(18) . 6_454
Sb2 Cd1 Ba1 135.029(17) . 6_454
Ba3 Cd1 Ba1 120.78(2) 5_545 6_454
Ba3 Cd1 Ba1 71.208(17) 5_445 6_454
Ba1 Cd1 Ba1 69.093(19) 10_556 6_454
Sb1 Cd1 Ba1 118.40(3) 13_455 6_554
Sb1 Cd1 Ba1 57.227(18) 13 6_554
Sb3 Cd1 Ba1 57.130(18) . 6_554
Sb2 Cd1 Ba1 135.029(17) . 6_554
Ba3 Cd1 Ba1 71.208(17) 5_545 6_554
Ba3 Cd1 Ba1 120.78(2) 5_445 6_554
Ba1 Cd1 Ba1 69.093(19) 10_556 6_554
Ba1 Cd1 Ba1 73.714(19) 6_454 6_554
Ba2 O1 Ba2 117.8(6) 5_455 7
Ba2 O1 Ba1 110.06(8) 5_455 9_566
Ba2 O1 Ba1 110.06(8) 7 9_566
Ba2 O1 Ba1 110.06(8) 5_455 2_564
Ba2 O1 Ba1 110.06(8) 7 2_564
Ba1 O1 Ba1 96.8(5) 9_566 2_564
Ba2 O1 Ba2 6.96(5) 5_455 7_455
Ba2 O1 Ba2 124.7(6) 7 7_455
Ba1 O1 Ba2 105.76(8) 9_566 7_455
Ba1 O1 Ba2 105.76(8) 2_564 7_455
Ba2 O1 Ba2 124.7(6) 5_455 5
Ba2 O1 Ba2 6.96(5) 7 5
Ba1 O1 Ba2 105.76(8) 9_566 5
Ba1 O1 Ba2 105.76(8) 2_564 5
Ba2 O1 Ba2 131.7(5) 7_455 5

loop_
_geom_bond_atom_site_label_1
_geom_bond_atom_site_label_2
_geom_bond_distance
_geom_bond_site_symmetry_2
Sb1 Cd1 2.9272(6) 13_455
Sb1 Cd1 2.9272(6) 13
Sb1 Ba4 3.4718(7) .
Sb1 Ba1 3.4979(7) 6_554
Sb1 Ba1 3.4979(7) 6_454
Sb1 Ba1 3.5458(10) 10_556
Sb1 Ba2 3.8833(9) .
Sb1 Ba2 3.8833(9) 3
Sb2 Sb2 2.8110(14) 10_556
Sb2 Cd1 3.0347(11) .
Sb2 Ba4 3.4728(5) 5_455
Sb2 Ba4 3.4728(5) 5
Sb2 Ba3 3.5364(7) 5_445
Sb2 Ba3 3.5364(7) 5_545
Sb2 Ba2 3.5849(13) 7
Sb2 Ba2 3.5849(13) 5_455
Sb2 Ba2 4.0601(13) 5
Sb2 Ba2 4.0601(13) 7_455
Sb3 Cd1 2.9945(10) .
Sb3 Cd1 2.9945(10) 10_556
Sb3 Ba3 3.5059(9) 5_545
Sb3 Ba3 3.5059(9) 5_445
Sb3 Ba1 3.5546(7) 6_454
Sb3 Ba1 3.5546(7) 13_556
Sb3 Ba1 3.5546(7) 13_456
Sb3 Ba1 3.5546(7) 6_554
Ba1 O1 2.687(10) 9_566
Ba1 Sb1 3.4979(7) 6_455
Ba1 Sb1 3.4979(7) 6
Ba1 Sb1 3.5459(10) 10_556
Ba1 Sb3 3.5547(7) 13_556
Ba1 Sb3 3.5547(7) 13_456
Ba1 Cd1 3.8343(10) 10_556
Ba1 Ba1 4.0193(14) 10_557
Ba1 Cd1 4.1372(9) 6_455
Ba1 Cd1 4.1372(9) 6
Ba1 Ba2 4.2281(13) 13_556
Ba1 Ba2 4.2281(13) 15_456
Ba2 Ba2 0.732(3) 3
Ba2 O1 2.471(8) 5_545
Ba2 O1 3.121(6) 5_445
Ba2 Sb2 3.5849(13) 5_545
Ba2 Sb2 3.5849(13) 14_546
Ba2 Sb1 3.8832(9) 10_556
Ba2 Sb2 4.0602(13) 5_445
Ba2 Sb2 4.0602(13) 14_446
Ba2 Ba1 4.2281(13) 13_556
Ba2 Ba1 4.2281(13) 6_554
Ba2 Ba2 4.231(3) 3_655
Ba3 Sb3 3.5059(9) 5_455
Ba3 Sb3 3.5059(9) 5
Ba3 Sb2 3.5364(7) 14_556
Ba3 Sb2 3.5364(7) 5
Ba3 Sb2 3.5364(7) 5_455
Ba3 Sb2 3.5364(7) 14_456
Ba3 Cd1 3.5699(6) 5_455
Ba3 Cd1 3.5699(6) 14_556
Ba3 Cd1 3.5699(6) 14_456
Ba3 Cd1 3.5699(6) 5
Ba3 Ba4 4.5009(6) 2_565
Ba3 Ba4 4.5009(6) 1_565
Ba4 Sb1 3.4717(7) 9
Ba4 Sb2 3.4728(5) 13_455
Ba4 Sb2 3.4728(5) 5_545
Ba4 Sb2 3.4728(5) 13
Ba4 Sb2 3.4728(5) 5_445
Ba4 Ba2 4.4389(7) 9
Ba4 Ba2 4.4389(7) 11
Ba4 Ba2 4.4389(7) 3
Ba4 Ba3 4.5010(6) 9_565
Ba4 Ba3 4.5010(6) 1_545
Cd1 Sb1 2.9272(6) 13_455
Cd1 Sb1 2.9272(6) 13
Cd1 Ba3 3.5699(6) 5_545
Cd1 Ba3 3.5699(6) 5_445
Cd1 Ba1 3.8343(10) 10_556
Cd1 Ba1 4.1371(9) 6_454
Cd1 Ba1 4.1371(9) 6_554
O1 Ba2 2.471(8) 5_455
O1 Ba2 2.471(8) 7
O1 Ba1 2.687(10) 9_566
O1 Ba1 2.687(10) 2_564
O1 Ba2 3.121(6) 7_455
O1 Ba2 3.121(6) 5
